data_4032420
loop_
_publ_author_name
'Lan, Xiao-Bing'
'Li, Yinwu'
'Li, Yan-Fang'
'Shen, Dong-Sheng'
'Ke, Zhuofeng'
'Liu, Feng-Shou'

_publ_section_title
;
 Flexible Steric Bulky Bis(Imino)acenaphthene (BIAN)-Supported
 N-Heterocyclic Carbene Palladium Precatalysts: Catalytic Application in
 Buchwald-Hartwig Amination in Air.
;
_journal_issue 6
_journal_name_full 'The Journal of organic chemistry'
_journal_page_first 2914
_journal_page_last 2925
_journal_paper_doi 10.1021/acs.joc.6b02867
_journal_volume 82
_journal_year 2017
_chemical_formula_sum 'C255 H226 Cl14 N12 Pd4'
_chemical_formula_weight 4380.38
_chemical_name_systematic
; 
 ? 
;
_space_group_IT_number 14
_symmetry_cell_setting monoclinic
_symmetry_space_group_name_Hall '-P 2ybc'
_symmetry_space_group_name_H-M 'P 1 21/c 1'
_atom_sites_solution_hydrogens geom
_atom_sites_solution_primary direct
_atom_sites_solution_secondary difmap
_audit_creation_method SHELXL-97
_cell_angle_alpha 90.00
_cell_angle_beta 96.562(5)
_cell_angle_gamma 90.00
_cell_formula_units_Z 2
_cell_length_a 13.2100(11)
_cell_length_b 26.743(2)
_cell_length_c 31.090(2)
_cell_measurement_temperature 296(2)
_cell_volume 10911.4(14)
_computing_structure_refinement 'SHELXL-97 (Sheldrick, 1997)'
_computing_structure_solution 'SHELXS-97 (Sheldrick, 1990)'
_diffrn_ambient_temperature 296(2)
_diffrn_measured_fraction_theta_full 0.975
_diffrn_measured_fraction_theta_max 0.975
_diffrn_measurement_device_type 'CCD area detector'
_diffrn_measurement_method 'phi and omega scans'
_diffrn_radiation_monochromator graphite
_diffrn_radiation_source 'fine-focus sealed tube'
_diffrn_radiation_type MoK\a
_diffrn_radiation_wavelength 0.71073
_diffrn_reflns_av_R_equivalents 0.1735
_diffrn_reflns_av_sigmaI/netI 0.1177
_diffrn_reflns_limit_h_max 16
_diffrn_reflns_limit_h_min -16
_diffrn_reflns_limit_k_max 31
_diffrn_reflns_limit_k_min -32
_diffrn_reflns_limit_l_max 38
_diffrn_reflns_limit_l_min -38
_diffrn_reflns_number 152779
_diffrn_reflns_theta_full 26.00
_diffrn_reflns_theta_max 26.00
_diffrn_reflns_theta_min 1.52
_exptl_absorpt_coefficient_mu 0.554
_exptl_absorpt_correction_T_max 0.9570
_exptl_absorpt_correction_T_min 0.9264
_exptl_crystal_colour yellow
_exptl_crystal_density_diffrn 1.333
_exptl_crystal_density_method 'not measured'
_exptl_crystal_description plate
_exptl_crystal_F_000 4520
_exptl_crystal_size_max 0.14
_exptl_crystal_size_mid 0.12
_exptl_crystal_size_min 0.08
_refine_diff_density_max 1.515
_refine_diff_density_min -1.241
_refine_diff_density_rms 0.138
_refine_ls_extinction_method none
_refine_ls_goodness_of_fit_ref 1.028
_refine_ls_hydrogen_treatment mixed
_refine_ls_matrix_type full
_refine_ls_number_parameters 1139
_refine_ls_number_reflns 20921
_refine_ls_number_restraints 5
_refine_ls_restrained_S_all 1.030
_refine_ls_R_factor_all 0.1840
_refine_ls_R_factor_gt 0.0971
_refine_ls_shift/su_max 0.041
_refine_ls_shift/su_mean 0.001
_refine_ls_structure_factor_coef Fsqd
_refine_ls_weighting_details 'calc w=1/[\s^2^(Fo^2^)+(0.1478P)^2^+52.4672P] where P=(Fo^2^+2Fc^2^)/3'
_refine_ls_weighting_scheme calc
_refine_ls_wR_factor_gt 0.2473
_refine_ls_wR_factor_ref 0.3110
_reflns_number_gt 10644
_reflns_number_total 20921
_reflns_threshold_expression >2sigma(I)
_cod_data_source_file jo6b02867_si_002.cif
_cod_data_source_block C2
_cod_original_cell_volume 10911.2(15)
_cod_original_sg_symbol_H-M P2(1)/c
_cod_database_code 4032420

loop_
_symmetry_equiv_pos_as_xyz
'x, y, z'
'-x, y+1/2, -z+1/2'
'-x, -y, -z'
'x, -y-1/2, z-1/2'

loop_
_atom_site_label
_atom_site_type_symbol
_atom_site_fract_x
_atom_site_fract_y
_atom_site_fract_z
_atom_site_U_iso_or_equiv
_atom_site_adp_type
_atom_site_occupancy
_atom_site_symmetry_multiplicity
_atom_site_calc_flag
_atom_site_refinement_flags
C1 C 0.2564(4) 0.6118(2) 0.5802(2) 0.041(2) Uani 1 1 d G
C2 C 0.2539(5) 0.5629(2) 0.56483(19) 0.049(3) Uani 1 1 d G
C3 C 0.1785(6) 0.53028(18) 0.5752(2) 0.059(3) Uani 1 1 d G
H3 H 0.1768 0.4976 0.5649 0.071 Uiso 1 1 calc R
C4 C 0.1055(5) 0.5465(3) 0.6009(2) 0.076(4) Uani 1 1 d G
H4 H 0.0551 0.5246 0.6078 0.092 Uiso 1 1 calc R
C5 C 0.1080(5) 0.5953(3) 0.6163(2) 0.069(3) Uani 1 1 d G
H5 H 0.0592 0.6062 0.6335 0.083 Uiso 1 1 calc R
C6 C 0.1835(5) 0.62797(19) 0.6059(2) 0.046(2) Uani 1 1 d G
C7 C 0.3441(8) 0.5423(4) 0.5292(3) 0.052(3) Uani 1 1 d .
C8 C 0.3761(9) 0.4884(4) 0.5377(4) 0.069(4) Uani 1 1 d .
H8A H 0.3172 0.4671 0.5337 0.104 Uiso 1 1 calc R
H8B H 0.4080 0.4852 0.5669 0.104 Uiso 1 1 calc R
H8C H 0.4235 0.4787 0.5180 0.104 Uiso 1 1 calc R
C9 C 0.3116(10) 0.5469(5) 0.4838(3) 0.074(4) Uani 1 1 d .
H9A H 0.3651 0.5356 0.4676 0.112 Uiso 1 1 calc R
H9B H 0.2962 0.5812 0.4769 0.112 Uiso 1 1 calc R
H9C H 0.2519 0.5268 0.4764 0.112 Uiso 1 1 calc R
C10 C 0.1739(9) 0.6811(4) 0.6247(4) 0.059(3) Uani 1 1 d .
C11 C 0.1025(10) 0.7123(4) 0.5983(5) 0.081(4) Uani 1 1 d .
H11A H 0.1260 0.7171 0.5705 0.122 Uiso 1 1 calc R
H11B H 0.0970 0.7441 0.6121 0.122 Uiso 1 1 calc R
H11C H 0.0369 0.6964 0.5946 0.122 Uiso 1 1 calc R
C12 C 0.1359(9) 0.6850(5) 0.6727(4) 0.079(4) Uani 1 1 d .
H12A H 0.1439 0.7187 0.6831 0.118 Uiso 1 1 calc R
H12B H 0.1759 0.6629 0.6922 0.118 Uiso 1 1 calc R
H12C H 0.0654 0.6755 0.6711 0.118 Uiso 1 1 calc R
C13 C 0.3347(7) 0.6764(3) 0.5290(3) 0.039(2) Uani 1 1 d .
C14 C 0.2710(6) 0.6910(3) 0.4952(3) 0.046(2) Uani 1 1 d D
C15 C 0.1763(7) 0.6716(4) 0.4842(3) 0.061(3) Uani 1 1 d D
H15 H 0.1441 0.6466 0.4984 0.073 Uiso 1 1 calc R
C16 C 0.1393(8) 0.6969(4) 0.4477(3) 0.071(4) Uani 1 1 d D
H16 H 0.0747 0.6875 0.4353 0.086 Uiso 1 1 calc R
C17 C 0.1851(7) 0.7348(4) 0.4269(4) 0.074(4) Uani 1 1 d D
H17 H 0.1464 0.7478 0.4026 0.089 Uiso 1 1 calc R
C18 C 0.3296(5) 0.7940(3) 0.4192(2) 0.079(4) Uani 1 1 d G
H18 H 0.3003 0.8112 0.3949 0.095 Uiso 1 1 calc R
C19 C 0.4264(5) 0.8069(2) 0.4382(2) 0.071(4) Uani 1 1 d G
H19 H 0.4620 0.8327 0.4267 0.085 Uiso 1 1 calc R
C20 C 0.4702(4) 0.7811(2) 0.4745(2) 0.055(3) Uani 1 1 d G
H20 H 0.5350 0.7897 0.4872 0.066 Uiso 1 1 calc R
C21 C 0.4171(4) 0.7425(2) 0.49172(17) 0.046(2) Uani 1 1 d G
C22 C 0.3202(4) 0.7296(2) 0.4727(2) 0.046(2) Uani 1 1 d GD
C23 C 0.2765(4) 0.7554(3) 0.4364(2) 0.058(3) Uani 1 1 d GD
C24 C 0.4160(7) 0.7060(3) 0.5242(3) 0.040(2) Uani 1 1 d .
C25 C 0.5776(4) 0.7125(2) 0.5570(2) 0.042(2) Uani 1 1 d G
C26 C 0.5862(4) 0.7538(2) 0.58431(18) 0.052(3) Uani 1 1 d G
C27 C 0.6734(5) 0.78323(19) 0.58725(18) 0.046(2) Uani 1 1 d G
H27 H 0.6792 0.8109 0.6055 0.055 Uiso 1 1 calc R
C28 C 0.7521(4) 0.7713(2) 0.5629(2) 0.049(3) Uani 1 1 d G
C29 C 0.7435(4) 0.7300(2) 0.53567(18) 0.054(3) Uani 1 1 d G
H29 H 0.7961 0.7220 0.5194 0.064 Uiso 1 1 calc R
C30 C 0.6562(4) 0.70054(19) 0.53272(17) 0.040(2) Uani 1 1 d G
C31 C 0.4850(8) 0.7738(4) 0.6158(3) 0.043(2) Uani 1 1 d .
C32 C 0.4320(3) 0.80980(15) 0.58988(11) 0.051(3) Uani 1 1 d G
C33 C 0.3269(4) 0.8036(2) 0.58471(15) 0.059(3) Uani 1 1 d G
H33 H 0.2978 0.7763 0.5972 0.071 Uiso 1 1 calc R
C34 C 0.2651(4) 0.8382(3) 0.56091(17) 0.082(4) Uani 1 1 d G
H34 H 0.1948 0.8341 0.5574 0.098 Uiso 1 1 calc R
C35 C 0.3086(5) 0.8791(2) 0.54230(16) 0.087(4) Uani 1 1 d G
H35 H 0.2673 0.9022 0.5264 0.105 Uiso 1 1 calc R
C36 C 0.4137(5) 0.8853(2) 0.54747(14) 0.072(4) Uani 1 1 d G
H36 H 0.4428 0.9126 0.5350 0.087 Uiso 1 1 calc R
C37 C 0.4755(4) 0.8506(2) 0.57127(12) 0.064(3) Uani 1 1 d G
H37 H 0.5458 0.8548 0.5747 0.076 Uiso 1 1 calc R
C38 C 0.5011(3) 0.79671(15) 0.65735(12) 0.047(2) Uani 1 1 d G
C39 C 0.4577(4) 0.83942(16) 0.67295(11) 0.069(3) Uani 1 1 d G
H39 H 0.4115 0.8582 0.6548 0.083 Uiso 1 1 calc R
C40 C 0.4834(5) 0.8541(2) 0.71571(12) 0.083(4) Uani 1 1 d G
H40 H 0.4544 0.8826 0.7262 0.100 Uiso 1 1 calc R
C41 C 0.5524(5) 0.8260(2) 0.74286(12) 0.088(4) Uani 1 1 d G
H41 H 0.5696 0.8358 0.7715 0.106 Uiso 1 1 calc R
C42 C 0.5958(5) 0.7833(2) 0.72725(14) 0.071(3) Uani 1 1 d G
H42 H 0.6420 0.7645 0.7454 0.085 Uiso 1 1 calc R
C43 C 0.5701(4) 0.76863(19) 0.68450(15) 0.061(3) Uani 1 1 d G
H43 H 0.5992 0.7400 0.6741 0.073 Uiso 1 1 calc R
C44 C 0.8535(8) 0.7975(4) 0.5627(3) 0.060(3) Uani 1 1 d .
H44A H 0.9066 0.7731 0.5625 0.091 Uiso 1 1 calc R
H44B H 0.8663 0.8180 0.5881 0.091 Uiso 1 1 calc R
H44C H 0.8519 0.8181 0.5373 0.091 Uiso 1 1 calc R
C45 C 0.6612(7) 0.6564(4) 0.5009(3) 0.042(2) Uani 1 1 d .
C46 C 0.6277(3) 0.67226(18) 0.46028(14) 0.053(3) Uani 1 1 d G
C47 C 0.5481(3) 0.6425(2) 0.4418(2) 0.068(3) Uani 1 1 d G
H47 H 0.5244 0.6162 0.4574 0.081 Uiso 1 1 calc R
C48 C 0.5039(4) 0.6520(3) 0.3998(2) 0.116(6) Uani 1 1 d G
H48 H 0.4507 0.6321 0.3874 0.139 Uiso 1 1 calc R
C49 C 0.5394(6) 0.6913(3) 0.37639(17) 0.117(6) Uani 1 1 d G
H49 H 0.5098 0.6977 0.3483 0.141 Uiso 1 1 calc R
C50 C 0.6190(5) 0.7211(3) 0.39490(19) 0.093(5) Uani 1 1 d G
H50 H 0.6427 0.7474 0.3792 0.112 Uiso 1 1 calc R
C51 C 0.6631(4) 0.71156(18) 0.43685(18) 0.071(4) Uani 1 1 d G
H51 H 0.7164 0.7315 0.4492 0.086 Uiso 1 1 calc R
C52 C 0.7676(3) 0.63139(16) 0.49039(16) 0.056(3) Uani 1 1 d G
C53 C 0.8183(3) 0.62617(19) 0.45387(19) 0.068(3) Uani 1 1 d G
H53 H 0.7914 0.6404 0.4277 0.082 Uiso 1 1 calc R
C54 C 0.9094(4) 0.5997(3) 0.4564(3) 0.117(7) Uani 1 1 d G
H54 H 0.9433 0.5962 0.4320 0.140 Uiso 1 1 calc R
C55 C 0.9497(4) 0.5785(2) 0.4954(3) 0.144(10) Uani 1 1 d G
H55 H 1.0106 0.5608 0.4971 0.173 Uiso 1 1 calc R
C56 C 0.8990(5) 0.5837(2) 0.5320(3) 0.117(7) Uani 1 1 d G
H56 H 0.9259 0.5695 0.5581 0.140 Uiso 1 1 calc R
C57 C 0.8079(5) 0.6101(2) 0.52944(19) 0.080(4) Uani 1 1 d G
H57 H 0.7740 0.6136 0.5539 0.096 Uiso 1 1 calc R
C58 C 0.4321(6) 0.6532(3) 0.5796(3) 0.036(2) Uani 1 1 d .
C59 C 0.4914(9) 0.5138(4) 0.6691(3) 0.063(3) Uani 1 1 d .
H59 H 0.4622 0.5037 0.6418 0.075 Uiso 1 1 calc R
C60 C 0.5108(10) 0.4784(4) 0.6985(4) 0.074(4) Uani 1 1 d .
H60 H 0.4945 0.4451 0.6927 0.089 Uiso 1 1 calc R
C61 C 0.5523(9) 0.4925(5) 0.7347(4) 0.071(4) Uani 1 1 d .
H61 H 0.5705 0.4695 0.7567 0.086 Uiso 1 1 calc R
C62 C 0.5700(10) 0.5421(4) 0.7409(3) 0.071(4) Uani 1 1 d .
H62 H 0.6001 0.5528 0.7678 0.086 Uiso 1 1 calc R
C63 C 0.5465(8) 0.5753(4) 0.7106(3) 0.056(3) Uani 1 1 d .
H63 H 0.5583 0.6090 0.7167 0.067 Uiso 1 1 calc R
C64 C -0.0784(4) 0.5146(2) 0.1862(2) 0.042(2) Uani 1 1 d G
C65 C -0.1624(5) 0.5008(2) 0.2066(2) 0.054(3) Uani 1 1 d G
C66 C -0.2375(5) 0.5358(3) 0.2124(2) 0.080(4) Uani 1 1 d G
H66 H -0.2937 0.5266 0.2261 0.096 Uiso 1 1 calc R
C67 C -0.2285(5) 0.5845(3) 0.1979(3) 0.100(6) Uani 1 1 d G
H67 H -0.2787 0.6080 0.2018 0.121 Uiso 1 1 calc R
C68 C -0.1444(6) 0.5983(2) 0.1774(3) 0.077(4) Uani 1 1 d G
H68 H -0.1384 0.6309 0.1677 0.092 Uiso 1 1 calc R
C69 C -0.0694(5) 0.5633(2) 0.1716(2) 0.061(3) Uani 1 1 d G
C70 C -0.1869(10) 0.4483(5) 0.2256(5) 0.072(4) Uani 1 1 d .
C71 C -0.2321(10) 0.4473(6) 0.2719(5) 0.097(5) Uani 1 1 d .
H71A H -0.3049 0.4502 0.2673 0.146 Uiso 1 1 calc R
H71B H -0.2043 0.4748 0.2893 0.146 Uiso 1 1 calc R
H71C H -0.2138 0.4164 0.2864 0.146 Uiso 1 1 calc R
C72 C -0.2562(11) 0.4177(6) 0.1991(5) 0.109(5) Uani 1 1 d .
H72A H -0.3220 0.4334 0.1953 0.163 Uiso 1 1 calc R
H72B H -0.2614 0.3857 0.2126 0.163 Uiso 1 1 calc R
H72C H -0.2320 0.4134 0.1713 0.163 Uiso 1 1 calc R
C73 C 0.0323(10) 0.5819(5) 0.1419(5) 0.069(4) Uani 1 1 d .
C74 C 0.0160(10) 0.5803(5) 0.0941(4) 0.079(4) Uani 1 1 d .
H74A H -0.0352 0.6042 0.0838 0.119 Uiso 1 1 calc R
H74B H -0.0061 0.5474 0.0848 0.119 Uiso 1 1 calc R
H74C H 0.0786 0.5881 0.0827 0.119 Uiso 1 1 calc R
C75 C 0.0702(11) 0.6329(5) 0.1553(5) 0.106(6) Uani 1 1 d .
H75A H 0.1258 0.6418 0.1394 0.159 Uiso 1 1 calc R
H75B H 0.0930 0.6330 0.1858 0.159 Uiso 1 1 calc R
H75C H 0.0160 0.6567 0.1493 0.159 Uiso 1 1 calc R
C76 C -0.0014(7) 0.4466(3) 0.1397(3) 0.039(2) Uani 1 1 d .
C77 C -0.0670(7) 0.4315(4) 0.1073(3) 0.050(3) Uani 1 1 d .
C78 C -0.1551(9) 0.4479(5) 0.0924(4) 0.075(4) Uani 1 1 d .
H78 H -0.1871 0.4754 0.1032 0.090 Uiso 1 1 calc R
C79 C -0.1942(10) 0.4195(5) 0.0589(4) 0.091(5) Uani 1 1 d .
H79 H -0.2585 0.4284 0.0457 0.110 Uiso 1 1 calc R
C80 C -0.1482(10) 0.3780(5) 0.0419(5) 0.085(4) Uani 1 1 d .
H80 H -0.1861 0.3623 0.0188 0.102 Uiso 1 1 calc R
C81 C -0.0103(5) 0.3175(2) 0.0404(2) 0.078(4) Uani 1 1 d G
H81 H -0.0404 0.2976 0.0179 0.093 Uiso 1 1 calc R
C82 C 0.0862(5) 0.3058(2) 0.0605(2) 0.057(3) Uani 1 1 d G
H82 H 0.1207 0.2780 0.0515 0.069 Uiso 1 1 calc R
C83 C 0.1312(4) 0.3355(2) 0.0940(2) 0.052(3) Uani 1 1 d G
H83 H 0.1958 0.3277 0.1075 0.063 Uiso 1 1 calc R
C84 C 0.0797(4) 0.3770(2) 0.10749(18) 0.042(2) Uani 1 1 d G
C85 C -0.0168(4) 0.3887(2) 0.0874(2) 0.049(3) Uani 1 1 d G
C86 C -0.0618(4) 0.3590(3) 0.0538(2) 0.057(3) Uani 1 1 d G
C87 C 0.0806(7) 0.4162(3) 0.1371(3) 0.039(2) Uani 1 1 d .
C88 C 0.2382(4) 0.4126(2) 0.17166(19) 0.039(2) Uani 1 1 d G
C89 C 0.3189(4) 0.42437(19) 0.14842(17) 0.043(2) Uani 1 1 d G
C90 C 0.4082(4) 0.3965(2) 0.15429(18) 0.049(3) Uani 1 1 d G
H90 H 0.4622 0.4044 0.1387 0.059 Uiso 1 1 calc R
C91 C 0.4169(4) 0.3568(2) 0.1834(2) 0.046(2) Uani 1 1 d G
C92 C 0.3362(4) 0.34509(19) 0.20663(18) 0.047(2) Uani 1 1 d G
H92 H 0.3420 0.3186 0.2261 0.056 Uiso 1 1 calc R
C93 C 0.2469(4) 0.3730(2) 0.20076(18) 0.050(3) Uani 1 1 d G
C94 C 0.3280(7) 0.4657(3) 0.1140(3) 0.039(2) Uani 1 1 d .
C95 C 0.2869(3) 0.44803(19) 0.07484(13) 0.050(3) Uani 1 1 d G
C96 C 0.2077(3) 0.4783(2) 0.05674(18) 0.063(3) Uani 1 1 d G
H96 H 0.1890 0.5064 0.0716 0.076 Uiso 1 1 calc R
C97 C 0.1565(3) 0.4666(3) 0.0164(2) 0.097(5) Uani 1 1 d G
H97 H 0.1035 0.4868 0.0043 0.116 Uiso 1 1 calc R
C98 C 0.1844(5) 0.4246(3) -0.00575(16) 0.101(5) Uani 1 1 d G
H98 H 0.1502 0.4167 -0.0327 0.122 Uiso 1 1 calc R
C99 C 0.2637(5) 0.3943(2) 0.01234(18) 0.086(5) Uani 1 1 d G
H99 H 0.2824 0.3662 -0.0025 0.103 Uiso 1 1 calc R
C100 C 0.3149(4) 0.40604(17) 0.05264(17) 0.064(3) Uani 1 1 d G
H100 H 0.3679 0.3858 0.0647 0.077 Uiso 1 1 calc R
C101 C 0.4365(3) 0.48724(15) 0.09928(13) 0.054(3) Uani 1 1 d G
C102 C 0.4860(3) 0.48183(17) 0.06245(15) 0.054(3) Uani 1 1 d G
H102 H 0.4573 0.4622 0.0395 0.064 Uiso 1 1 calc R
C103 C 0.5785(3) 0.5058(2) 0.0598(2) 0.076(4) Uani 1 1 d G
H103 H 0.6116 0.5022 0.0352 0.091 Uiso 1 1 calc R
C104 C 0.6215(3) 0.5351(2) 0.0941(2) 0.088(5) Uani 1 1 d G
H104 H 0.6834 0.5511 0.0923 0.106 Uiso 1 1 calc R
C105 C 0.5719(4) 0.5405(2) 0.1309(2) 0.073(4) Uani 1 1 d G
H105 H 0.6007 0.5601 0.1538 0.088 Uiso 1 1 calc R
C106 C 0.4794(4) 0.5166(2) 0.13351(15) 0.060(3) Uani 1 1 d G
H106 H 0.4463 0.5202 0.1582 0.072 Uiso 1 1 calc R
C107 C 0.5163(8) 0.3323(5) 0.1866(4) 0.070(3) Uani 1 1 d .
H10A H 0.5122 0.3033 0.1682 0.104 Uiso 1 1 calc R
H10B H 0.5361 0.3223 0.2160 0.104 Uiso 1 1 calc R
H10C H 0.5659 0.3551 0.1776 0.104 Uiso 1 1 calc R
C108 C 0.1411(7) 0.3531(4) 0.2302(3) 0.042(2) Uani 1 1 d .
C109 C 0.0944(4) 0.31477(18) 0.20674(12) 0.054(3) Uani 1 1 d G
C110 C -0.0113(4) 0.3180(2) 0.20156(16) 0.075(4) Uani 1 1 d G
H110 H -0.0433 0.3452 0.2129 0.090 Uiso 1 1 calc R
C111 C -0.0691(5) 0.2807(3) 0.17944(19) 0.112(6) Uani 1 1 d G
H111 H -0.1398 0.2829 0.1760 0.134 Uiso 1 1 calc R
C112 C -0.0212(6) 0.2401(3) 0.16250(18) 0.122(7) Uani 1 1 d G
H112 H -0.0598 0.2152 0.1477 0.146 Uiso 1 1 calc R
C113 C 0.0846(6) 0.2369(2) 0.16768(16) 0.105(5) Uani 1 1 d G
H113 H 0.1166 0.2097 0.1563 0.126 Uiso 1 1 calc R
C114 C 0.1424(5) 0.2742(2) 0.18980(13) 0.074(4) Uani 1 1 d G
H114 H 0.2131 0.2720 0.1933 0.089 Uiso 1 1 calc R
C115 C 0.1631(3) 0.33616(17) 0.27414(12) 0.051(3) Uani 1 1 d G
C116 C 0.1411(4) 0.29018(18) 0.29172(12) 0.066(3) Uani 1 1 d G
H116 H 0.1107 0.2651 0.2740 0.079 Uiso 1 1 calc R
C117 C 0.1645(5) 0.2817(2) 0.33584(13) 0.090(5) Uani 1 1 d G
H117 H 0.1497 0.2509 0.3476 0.108 Uiso 1 1 calc R
C118 C 0.2099(5) 0.3191(3) 0.36238(12) 0.087(4) Uani 1 1 d G
H118 H 0.2256 0.3134 0.3919 0.104 Uiso 1 1 calc R
C119 C 0.2320(5) 0.3651(2) 0.34481(15) 0.085(4) Uani 1 1 d G
H119 H 0.2624 0.3902 0.3626 0.102 Uiso 1 1 calc R
C120 C 0.2086(5) 0.3736(2) 0.30069(16) 0.069(3) Uani 1 1 d G
H120 H 0.2233 0.4044 0.2889 0.083 Uiso 1 1 calc R
C121 C 0.0935(7) 0.4718(3) 0.1902(3) 0.037(2) Uani 1 1 d .
C122 C 0.2048(11) 0.5839(5) 0.3016(4) 0.085(4) Uani 1 1 d .
H122 H 0.1967 0.6028 0.2763 0.102 Uiso 1 1 calc R
C123 C 0.2343(15) 0.6069(6) 0.3377(5) 0.129(7) Uani 1 1 d .
H123 H 0.2491 0.6409 0.3389 0.155 Uiso 1 1 calc R
C124 C 0.2414(14) 0.5782(7) 0.3724(5) 0.118(6) Uani 1 1 d .
H124 H 0.2594 0.5928 0.3993 0.142 Uiso 1 1 calc R
C125 C 0.2235(13) 0.5278(6) 0.3703(5) 0.108(6) Uani 1 1 d .
H125 H 0.2310 0.5080 0.3951 0.129 Uiso 1 1 calc R
C126 C 0.1959(10) 0.5088(5) 0.3329(4) 0.078(4) Uani 1 1 d .
H126 H 0.1830 0.4746 0.3304 0.094 Uiso 1 1 calc R
C127 C 0.3013(13) 0.7425(5) 0.2512(5) 0.104(5) Uani 1 1 d .
H12D H 0.2761 0.7760 0.2445 0.125 Uiso 1 1 calc R
H12E H 0.3641 0.7376 0.2383 0.125 Uiso 1 1 calc R
C128 C 0.137(4) 0.0764(15) 0.1849(14) 0.21(3) Uani 0.50 1 d P
H12F H 0.1227 0.0422 0.1757 0.252 Uiso 0.50 1 calc PR
H12G H 0.1514 0.0757 0.2162 0.252 Uiso 0.50 1 calc PR
Cl1 Cl 0.5715(2) 0.56376(10) 0.57696(8) 0.0551(7) Uani 1 1 d .
Cl2 Cl 0.3974(2) 0.66491(10) 0.67802(8) 0.0546(7) Uani 1 1 d .
Cl3 Cl 0.0188(2) 0.46008(11) 0.28392(8) 0.0614(7) Uani 1 1 d .
Cl4 Cl 0.2521(2) 0.55293(10) 0.19869(8) 0.0562(7) Uani 1 1 d .
Cl5 Cl 0.3197(3) 0.73294(16) 0.30506(14) 0.1079(13) Uani 1 1 d .
Cl6 Cl 0.2153(4) 0.69992(18) 0.23345(17) 0.150(2) Uani 1 1 d .
Cl7 Cl 0.2552(7) 0.0936(4) 0.1642(3) 0.135(4) Uani 0.50 1 d P
Cl8 Cl 0.0464(8) 0.1031(4) 0.1755(6) 0.214(8) Uani 0.50 1 d P
N1 N 0.3413(5) 0.6445(3) 0.5628(2) 0.0360(17) Uani 1 1 d .
N2 N 0.4785(5) 0.6912(3) 0.5552(2) 0.0355(17) Uani 1 1 d .
N3 N 0.5095(6) 0.5629(3) 0.6746(2) 0.046(2) Uani 1 1 d .
N4 N 0.0044(5) 0.4800(3) 0.1725(2) 0.0395(18) Uani 1 1 d .
N5 N 0.1403(5) 0.4333(3) 0.1677(2) 0.0332(17) Uani 1 1 d .
N6 N 0.1859(7) 0.5363(3) 0.2987(3) 0.057(2) Uani 1 1 d .
Pd1 Pd 0.47621(5) 0.61260(3) 0.62657(2) 0.0374(2) Uani 1 1 d .
Pd2 Pd 0.13794(6) 0.50502(3) 0.24174(2) 0.0419(2) Uani 1 1 d .
H45 H 0.617(8) 0.632(4) 0.510(3) 0.063 Uiso 1 1 d .
H7 H 0.381(8) 0.566(4) 0.529(4) 0.063 Uiso 1 1 d .
H10 H 0.241(8) 0.694(4) 0.622(3) 0.063 Uiso 1 1 d .
H31 H 0.455(8) 0.747(4) 0.620(3) 0.063 Uiso 1 1 d .
H70 H -0.131(9) 0.434(4) 0.222(4) 0.063 Uiso 1 1 d .
H73 H 0.070(9) 0.562(4) 0.142(4) 0.063 Uiso 1 1 d .
H94 H 0.277(8) 0.491(4) 0.126(3) 0.063 Uiso 1 1 d .
H108 H 0.092(8) 0.383(4) 0.237(3) 0.063 Uiso 1 1 d .

loop_
_atom_site_aniso_label
_atom_site_aniso_U_11
_atom_site_aniso_U_22
_atom_site_aniso_U_33
_atom_site_aniso_U_23
_atom_site_aniso_U_13
_atom_site_aniso_U_12
C1 0.036(5) 0.040(5) 0.042(5) 0.009(4) -0.014(4) -0.008(4)
C2 0.054(6) 0.051(6) 0.038(5) 0.001(4) -0.013(5) -0.007(5)
C3 0.050(7) 0.053(7) 0.072(8) -0.005(6) -0.005(6) -0.015(6)
C4 0.067(8) 0.049(7) 0.104(10) 0.005(7) -0.028(7) -0.031(6)
C5 0.058(7) 0.086(9) 0.062(8) 0.002(7) -0.001(6) 0.009(7)
C6 0.035(5) 0.045(6) 0.054(6) 0.006(5) -0.007(5) -0.003(5)
C7 0.057(7) 0.042(6) 0.051(6) -0.012(5) -0.015(5) 0.002(5)
C8 0.067(8) 0.043(6) 0.092(9) -0.004(6) -0.018(7) 0.009(5)
C9 0.089(9) 0.083(9) 0.045(6) -0.020(6) -0.020(6) 0.018(7)
C10 0.043(6) 0.062(7) 0.071(8) -0.005(6) -0.002(6) 0.004(5)
C11 0.078(9) 0.052(7) 0.109(11) 0.004(7) -0.010(8) 0.023(6)
C12 0.060(8) 0.098(10) 0.075(9) -0.031(7) -0.003(6) 0.015(7)
C13 0.040(5) 0.033(5) 0.039(5) 0.008(4) -0.012(4) -0.002(4)
C14 0.035(5) 0.058(6) 0.041(5) 0.006(5) -0.018(4) 0.003(5)
C15 0.052(7) 0.060(7) 0.066(7) 0.007(6) -0.022(5) -0.005(5)
C16 0.057(7) 0.081(9) 0.066(8) 0.016(7) -0.036(6) -0.008(6)
C17 0.059(7) 0.084(9) 0.069(8) 0.013(7) -0.041(6) 0.009(7)
C18 0.088(10) 0.078(9) 0.065(8) 0.026(7) -0.015(7) 0.012(7)
C19 0.086(9) 0.063(8) 0.062(7) 0.036(6) 0.002(7) -0.008(7)
C20 0.055(6) 0.054(6) 0.051(6) 0.021(5) -0.010(5) -0.002(5)
C21 0.042(6) 0.051(6) 0.042(5) 0.009(5) -0.004(4) -0.005(5)
C22 0.039(5) 0.050(6) 0.045(5) 0.006(5) -0.012(4) 0.002(5)
C23 0.068(8) 0.063(7) 0.041(6) 0.013(5) -0.004(5) 0.012(6)
C24 0.035(5) 0.046(6) 0.035(5) 0.002(4) -0.012(4) -0.002(4)
C25 0.032(5) 0.043(5) 0.046(5) 0.006(4) -0.016(4) -0.002(4)
C26 0.058(7) 0.045(6) 0.050(6) 0.022(5) -0.010(5) 0.006(5)
C27 0.044(6) 0.047(6) 0.043(5) 0.001(4) -0.010(5) -0.010(5)
C28 0.052(6) 0.051(6) 0.036(5) 0.015(5) -0.021(5) -0.019(5)
C29 0.051(6) 0.062(7) 0.044(6) 0.015(5) -0.014(5) 0.000(5)
C30 0.035(5) 0.046(5) 0.035(5) 0.007(4) -0.018(4) -0.008(4)
C31 0.054(6) 0.031(5) 0.043(5) 0.006(4) -0.008(5) -0.001(4)
C32 0.053(6) 0.046(6) 0.051(6) -0.004(5) -0.014(5) -0.014(5)
C33 0.063(7) 0.043(6) 0.067(7) 0.006(5) -0.011(6) 0.000(5)
C34 0.076(9) 0.089(10) 0.073(8) -0.006(7) -0.024(7) 0.025(8)
C35 0.099(11) 0.067(9) 0.085(10) 0.002(7) -0.035(8) -0.007(8)
C36 0.111(11) 0.037(6) 0.064(8) 0.006(5) -0.015(7) 0.001(6)
C37 0.070(8) 0.046(6) 0.066(7) 0.007(5) -0.027(6) -0.001(6)
C38 0.055(6) 0.042(6) 0.044(6) -0.002(4) 0.003(5) -0.006(5)
C39 0.099(10) 0.042(6) 0.065(8) -0.012(6) -0.001(7) -0.005(6)
C40 0.132(13) 0.052(7) 0.066(8) -0.019(6) 0.012(8) -0.005(8)
C41 0.117(12) 0.088(10) 0.051(7) 0.003(7) -0.023(7) -0.022(9)
C42 0.085(9) 0.072(8) 0.054(7) -0.011(6) -0.001(6) -0.007(7)
C43 0.063(7) 0.060(7) 0.058(7) -0.003(6) -0.004(6) 0.006(6)
C44 0.055(7) 0.064(7) 0.056(7) 0.002(5) -0.018(5) -0.022(5)
C45 0.043(6) 0.044(6) 0.035(5) 0.000(4) -0.012(4) -0.007(4)
C46 0.047(6) 0.058(7) 0.051(6) -0.005(5) -0.003(5) -0.005(5)
C47 0.056(7) 0.059(7) 0.078(8) -0.022(6) -0.032(6) 0.007(6)
C48 0.128(14) 0.144(16) 0.065(10) -0.002(10) -0.033(9) 0.024(12)
C49 0.118(14) 0.147(17) 0.079(11) -0.010(11) -0.022(10) 0.023(12)
C50 0.109(11) 0.124(13) 0.045(7) 0.031(8) 0.003(7) 0.031(10)
C51 0.067(8) 0.099(10) 0.044(6) 0.003(6) -0.015(6) -0.018(7)
C52 0.042(6) 0.049(6) 0.072(7) -0.009(5) -0.020(5) -0.003(5)
C53 0.048(7) 0.090(9) 0.068(8) -0.028(7) 0.013(6) 0.002(6)
C54 0.089(12) 0.102(12) 0.168(17) -0.083(12) 0.050(11) -0.044(10)
C55 0.091(13) 0.080(12) 0.24(3) -0.006(15) -0.074(16) 0.002(10)
C56 0.072(11) 0.088(11) 0.181(19) -0.032(12) -0.023(11) 0.021(9)
C57 0.066(8) 0.070(8) 0.098(10) -0.006(7) -0.012(7) -0.004(7)
C58 0.037(5) 0.029(5) 0.038(5) -0.004(4) -0.016(4) 0.004(4)
C59 0.087(8) 0.051(7) 0.041(6) 0.002(5) -0.033(6) 0.001(6)
C60 0.088(9) 0.043(6) 0.083(9) 0.009(6) -0.025(7) -0.006(6)
C61 0.073(8) 0.067(8) 0.066(8) 0.017(6) -0.029(6) -0.002(6)
C62 0.096(9) 0.063(8) 0.044(6) 0.004(5) -0.037(6) -0.009(7)
C63 0.070(7) 0.054(6) 0.038(6) 0.008(5) -0.020(5) -0.005(5)
C64 0.039(5) 0.040(5) 0.043(5) -0.010(4) -0.011(4) 0.007(4)
C65 0.036(6) 0.049(6) 0.074(7) -0.007(5) -0.011(5) 0.009(5)
C66 0.059(8) 0.095(10) 0.080(9) -0.008(8) -0.015(7) -0.001(7)
C67 0.072(10) 0.073(10) 0.145(14) -0.031(9) -0.040(9) 0.038(8)
C68 0.046(7) 0.057(7) 0.119(11) -0.005(7) -0.021(7) 0.018(6)
C69 0.060(7) 0.050(6) 0.066(7) 0.006(5) -0.023(6) 0.001(5)
C70 0.051(7) 0.075(9) 0.086(9) -0.003(7) -0.012(7) -0.008(6)
C71 0.062(9) 0.100(11) 0.130(14) 0.019(10) 0.006(9) -0.010(8)
C72 0.081(10) 0.104(12) 0.135(14) -0.001(10) -0.014(9) -0.040(9)
C73 0.065(8) 0.052(8) 0.082(9) 0.015(6) -0.023(7) 0.010(6)
C74 0.080(9) 0.078(9) 0.074(9) 0.014(7) -0.017(7) 0.020(7)
C75 0.101(11) 0.074(9) 0.129(13) 0.014(9) -0.044(10) -0.035(8)
C76 0.035(5) 0.042(5) 0.038(5) -0.002(4) -0.013(4) 0.005(4)
C77 0.044(6) 0.055(6) 0.045(6) -0.007(5) -0.022(5) 0.006(5)
C78 0.059(7) 0.071(8) 0.086(9) -0.007(7) -0.030(7) 0.016(6)
C79 0.066(8) 0.089(10) 0.103(10) -0.019(8) -0.062(8) 0.006(7)
C80 0.070(8) 0.075(9) 0.097(10) -0.008(8) -0.050(8) -0.002(7)
C81 0.086(9) 0.080(9) 0.063(8) -0.026(7) -0.009(7) -0.006(7)
C82 0.070(7) 0.049(6) 0.050(6) -0.014(5) -0.006(5) -0.001(5)
C83 0.064(7) 0.044(6) 0.046(6) -0.003(5) -0.006(5) 0.005(5)
C84 0.039(5) 0.045(6) 0.041(5) -0.004(4) -0.006(4) 0.000(4)
C85 0.047(6) 0.044(6) 0.049(6) 0.003(5) -0.019(5) -0.008(5)
C86 0.069(8) 0.045(6) 0.054(6) -0.007(5) -0.009(6) -0.010(6)
C87 0.040(5) 0.043(5) 0.029(5) 0.000(4) -0.012(4) -0.004(4)
C88 0.036(5) 0.046(5) 0.032(5) -0.001(4) -0.009(4) -0.003(4)
C89 0.035(5) 0.057(6) 0.032(5) 0.003(4) -0.012(4) 0.003(5)
C90 0.046(6) 0.051(6) 0.049(6) -0.007(5) 0.001(5) -0.007(5)
C91 0.030(5) 0.053(6) 0.052(6) 0.001(5) -0.011(4) 0.008(4)
C92 0.040(6) 0.047(6) 0.049(6) 0.011(5) -0.013(5) 0.003(5)
C93 0.051(6) 0.046(6) 0.046(6) -0.007(5) -0.019(5) 0.005(5)
C94 0.035(5) 0.043(5) 0.035(5) 0.007(4) -0.008(4) 0.004(4)
C95 0.039(6) 0.071(7) 0.036(5) 0.011(5) -0.007(4) -0.007(5)
C96 0.044(6) 0.087(8) 0.055(7) 0.022(6) -0.015(5) 0.001(6)
C97 0.107(12) 0.114(13) 0.061(8) 0.028(8) -0.022(8) -0.033(10)
C98 0.084(11) 0.118(14) 0.097(12) 0.034(10) -0.010(9) -0.018(10)
C99 0.109(11) 0.108(11) 0.042(7) -0.023(7) 0.018(7) -0.062(9)
C100 0.073(8) 0.070(8) 0.048(6) -0.011(6) 0.001(6) -0.013(6)
C101 0.047(6) 0.045(6) 0.063(7) 0.012(5) -0.019(5) 0.000(5)
C102 0.050(6) 0.068(7) 0.044(6) 0.020(5) 0.009(5) -0.006(5)
C103 0.080(9) 0.082(9) 0.065(8) 0.030(7) 0.012(7) 0.035(7)
C104 0.063(8) 0.063(8) 0.125(12) 0.023(8) -0.051(8) -0.013(6)
C105 0.051(7) 0.106(11) 0.061(8) 0.023(7) -0.002(6) -0.009(7)
C106 0.058(7) 0.071(8) 0.046(6) 0.009(5) -0.014(5) -0.001(6)
C107 0.051(7) 0.075(8) 0.077(8) 0.010(6) -0.020(6) 0.020(6)
C108 0.040(5) 0.046(6) 0.035(5) 0.005(4) -0.009(4) 0.000(4)
C109 0.052(6) 0.055(7) 0.050(6) 0.015(5) -0.008(5) -0.004(5)
C110 0.058(8) 0.088(9) 0.072(8) 0.008(7) -0.021(6) -0.013(7)
C111 0.086(11) 0.106(13) 0.130(14) 0.010(11) -0.041(10) -0.032(10)
C112 0.108(13) 0.103(13) 0.137(15) 0.022(11) -0.062(12) -0.041(11)
C113 0.153(16) 0.061(9) 0.094(11) 0.009(8) -0.016(10) -0.027(10)
C114 0.066(8) 0.067(8) 0.083(9) 0.005(7) -0.022(7) -0.010(7)
C115 0.043(6) 0.067(7) 0.041(6) 0.016(5) -0.005(4) -0.002(5)
C116 0.069(8) 0.069(8) 0.057(7) 0.027(6) 0.003(6) 0.004(6)
C117 0.081(9) 0.103(11) 0.083(10) 0.058(9) -0.004(7) 0.020(8)
C118 0.103(11) 0.093(10) 0.057(8) 0.016(7) -0.019(7) 0.014(9)
C119 0.098(10) 0.101(11) 0.048(7) 0.015(7) -0.020(7) 0.004(8)
C120 0.073(8) 0.072(8) 0.056(7) 0.020(6) -0.018(6) 0.001(6)
C121 0.035(5) 0.041(5) 0.033(5) 0.008(4) -0.009(4) 0.001(4)
C122 0.122(12) 0.063(8) 0.062(8) -0.004(6) -0.024(8) -0.006(8)
C123 0.191(19) 0.089(12) 0.092(12) -0.028(10) -0.049(12) -0.035(12)
C124 0.160(16) 0.127(15) 0.052(8) -0.008(9) -0.050(9) -0.034(12)
C125 0.141(14) 0.087(11) 0.080(10) -0.003(8) -0.048(10) -0.011(10)
C126 0.105(10) 0.076(9) 0.045(7) -0.005(6) -0.035(7) 0.005(7)
C127 0.123(13) 0.072(10) 0.112(12) 0.011(9) -0.007(10) -0.014(9)
C128 0.24(5) 0.13(3) 0.21(4) 0.11(3) -0.19(4) -0.11(3)
Cl1 0.0666(17) 0.0549(15) 0.0410(13) -0.0029(11) -0.0066(12) 0.0152(13)
Cl2 0.0715(18) 0.0488(15) 0.0421(13) -0.0024(11) 0.0007(12) 0.0088(13)
Cl3 0.0644(18) 0.0725(19) 0.0464(15) 0.0050(13) 0.0026(13) -0.0108(14)
Cl4 0.0536(15) 0.0648(17) 0.0476(14) 0.0012(12) -0.0065(12) -0.0145(13)
Cl5 0.093(3) 0.108(3) 0.115(3) 0.002(3) -0.020(2) -0.019(2)
Cl6 0.180(5) 0.100(3) 0.146(4) 0.012(3) -0.082(4) -0.029(3)
Cl7 0.104(6) 0.169(9) 0.121(7) 0.073(7) -0.027(5) -0.020(6)
Cl8 0.095(7) 0.125(9) 0.41(2) 0.148(12) -0.014(10) -0.020(6)
N1 0.036(4) 0.034(4) 0.035(4) 0.002(3) -0.006(3) -0.002(3)
N2 0.034(4) 0.036(4) 0.033(4) -0.002(3) -0.011(3) 0.003(3)
N3 0.044(5) 0.047(5) 0.042(5) 0.006(4) -0.016(4) -0.003(4)
N4 0.036(4) 0.042(4) 0.037(4) -0.003(3) -0.011(3) 0.005(3)
N5 0.029(4) 0.043(4) 0.025(4) 0.001(3) -0.011(3) 0.003(3)
N6 0.061(6) 0.054(6) 0.050(5) -0.011(4) -0.013(4) -0.002(4)
Pd1 0.0407(4) 0.0359(4) 0.0319(4) 0.0011(3) -0.0111(3) 0.0000(3)
Pd2 0.0426(4) 0.0467(5) 0.0327(4) -0.0011(3) -0.0110(3) 0.0000(3)

loop_
_atom_type_symbol
_atom_type_description
_atom_type_scat_dispersion_real
_atom_type_scat_dispersion_imag
_atom_type_scat_source
C C 0.0033 0.0016 'International Tables Vol C Tables 4.2.6.8 and 6.1.1.4'
H H 0.0000 0.0000 'International Tables Vol C Tables 4.2.6.8 and 6.1.1.4'
N N 0.0061 0.0033 'International Tables Vol C Tables 4.2.6.8 and 6.1.1.4'
Cl Cl 0.1484 0.1585 'International Tables Vol C Tables 4.2.6.8 and 6.1.1.4'
Pd Pd -0.9988 1.0072 'International Tables Vol C Tables 4.2.6.8 and 6.1.1.4'

loop_
_geom_angle_atom_site_label_1
_geom_angle_atom_site_label_2
_geom_angle_atom_site_label_3
_geom_angle
C2 C1 C6 120.0
C2 C1 N1 113.3(5)
C6 C1 N1 126.6(5)
C1 C2 C3 120.0
C1 C2 C7 120.5(5)
C3 C2 C7 119.4(5)
C4 C3 C2 120.0
C4 C3 H3 120.0
C2 C3 H3 120.0
C3 C4 C5 120.0
C3 C4 H4 120.0
C5 C4 H4 120.0
C6 C5 C4 120.0
C6 C5 H5 120.0
C4 C5 H5 120.0
C5 C6 C1 120.0
C5 C6 C10 113.4(6)
C1 C6 C10 126.6(6)
C9 C7 C8 107.5(9)
C9 C7 C2 115.8(8)
C8 C7 C2 111.9(9)
C9 C7 H7 93(8)
C8 C7 H7 127(8)
C2 C7 H7 101(8)
C7 C8 H8A 109.5
C7 C8 H8B 109.5
H8A C8 H8B 109.5
C7 C8 H8C 109.5
H8A C8 H8C 109.5
H8B C8 H8C 109.5
C7 C9 H9A 109.5
C7 C9 H9B 109.5
H9A C9 H9B 109.5
C7 C9 H9C 109.5
H9A C9 H9C 109.5
H9B C9 H9C 109.5
C11 C10 C6 113.0(9)
C11 C10 C12 103.6(10)
C6 C10 C12 116.9(10)
C11 C10 H10 106(6)
C6 C10 H10 101(6)
C12 C10 H10 116(6)
C10 C11 H11A 109.5
C10 C11 H11B 109.5
H11A C11 H11B 109.5
C10 C11 H11C 109.5
H11A C11 H11C 109.5
H11B C11 H11C 109.5
C10 C12 H12A 109.5
C10 C12 H12B 109.5
H12A C12 H12B 109.5
C10 C12 H12C 109.5
H12A C12 H12C 109.5
H12B C12 H12C 109.5
C14 C13 N1 141.3(8)
C14 C13 C24 100.4(7)
N1 C13 C24 118.2(7)
C13 C14 C15 124.6(8)
C13 C14 C22 108.3(7)
C15 C14 C22 127.1(7)
C14 C15 C16 104.5(8)
C14 C15 H15 127.7
C16 C15 H15 127.7
C15 C16 C17 128.4(9)
C15 C16 H16 115.8
C17 C16 H16 115.8
C23 C17 C16 129.5(9)
C23 C17 H17 115.2
C16 C17 H17 115.2
C19 C18 C23 120.0
C19 C18 H18 120.0
C23 C18 H18 120.0
C18 C19 C20 120.0
C18 C19 H19 120.0
C20 C19 H19 120.0
C21 C20 C19 120.0
C21 C20 H20 120.0
C19 C20 H20 120.0
C20 C21 C22 120.0
C20 C21 C24 147.1(5)
C22 C21 C24 92.9(5)
C23 C22 C21 120.0
C23 C22 C14 125.4(5)
C21 C22 C14 114.5(5)
C23 C22 C24 163.9(3)
C21 C22 C24 43.9(3)
C14 C22 C24 70.7(4)
C17 C23 C22 104.9(6)
C17 C23 C18 135.0(6)
C22 C23 C18 120.0
N2 C24 C13 101.0(8)
N2 C24 C21 135.2(8)
C13 C24 C21 123.8(7)
N2 C24 C22 177.5(8)
C13 C24 C22 80.6(5)
C21 C24 C22 43.2(3)
C26 C25 C30 120.0
C26 C25 N2 110.7(5)
C30 C25 N2 128.9(5)
C27 C26 C25 120.0
C27 C26 C31 116.8(5)
C25 C26 C31 123.1(5)
C26 C27 C28 120.0
C26 C27 H27 120.0
C28 C27 H27 120.0
C29 C28 C27 120.0
C29 C28 C44 112.1(6)
C27 C28 C44 127.9(6)
C28 C29 C30 120.0
C28 C29 H29 120.0
C30 C29 H29 120.0
C29 C30 C25 120.0
C29 C30 C45 112.3(5)
C25 C30 C45 127.7(6)
C32 C31 C38 103.9(7)
C32 C31 C26 104.1(6)
C38 C31 C26 124.8(7)
C32 C31 H31 118(8)
C38 C31 H31 104(7)
C26 C31 H31 103(8)
C33 C32 C37 120.0
C33 C32 C31 114.5(5)
C37 C32 C31 125.4(5)
C32 C33 C34 120.0
C32 C33 H33 120.0
C34 C33 H33 120.0
C35 C34 C33 120.0
C35 C34 H34 120.0
C33 C34 H34 120.0
C34 C35 C36 120.0
C34 C35 H35 120.0
C36 C35 H35 120.0
C37 C36 C35 120.0
C37 C36 H36 120.0
C35 C36 H36 120.0
C36 C37 C32 120.0
C36 C37 H37 120.0
C32 C37 H37 120.0
C39 C38 C43 120.0
C39 C38 C31 130.2(4)
C43 C38 C31 109.8(4)
C40 C39 C38 120.0
C40 C39 H39 120.0
C38 C39 H39 120.0
C39 C40 C41 120.0
C39 C40 H40 120.0
C41 C40 H40 120.0
C42 C41 C40 120.0
C42 C41 H41 120.0
C40 C41 H41 120.0
C41 C42 C43 120.0
C41 C42 H42 120.0
C43 C42 H42 120.0
C42 C43 C38 120.0
C42 C43 H43 120.0
C38 C43 H43 120.0
C28 C44 H44A 109.5
C28 C44 H44B 109.5
H44A C44 H44B 109.5
C28 C44 H44C 109.5
H44A C44 H44C 109.5
H44B C44 H44C 109.5
C46 C45 C30 108.8(7)
C46 C45 C52 98.0(7)
C30 C45 C52 122.9(6)
C46 C45 H45 111(6)
C30 C45 H45 104(7)
C52 C45 H45 112(7)
C45 C46 C47 110.9(5)
C45 C46 C51 129.1(5)
C47 C46 C51 120.0
C48 C47 C46 120.0
C48 C47 H47 120.0
C46 C47 H47 120.0
C47 C48 C49 120.0
C47 C48 H48 120.0
C49 C48 H48 120.0
C50 C49 C48 120.0
C50 C49 H49 120.0
C48 C49 H49 120.0
C51 C50 C49 120.0
C51 C50 H50 120.0
C49 C50 H50 120.0
C50 C51 C46 120.0
C50 C51 H51 120.0
C46 C51 H51 120.0
C53 C52 C57 120.0
C53 C52 C45 135.7(3)
C57 C52 C45 104.3(4)
C52 C53 C54 120.0
C52 C53 H53 120.0
C54 C53 H53 120.0
C55 C54 C53 120.0
C55 C54 H54 120.0
C53 C54 H54 120.0
C54 C55 C56 120.0
C54 C55 H55 120.0
C56 C55 H55 120.0
C57 C56 C55 120.0
C57 C56 H56 120.0
C55 C56 H56 120.0
C56 C57 C52 120.0
C56 C57 H57 120.0
C52 C57 H57 120.0
N1 C58 N2 110.3(7)
N1 C58 Pd1 114.4(7)
N2 C58 Pd1 135.2(6)
C60 C59 N3 126.5(10)
C60 C59 H59 116.8
N3 C59 H59 116.8
C61 C60 C59 116.0(11)
C61 C60 H60 122.0
C59 C60 H60 122.0
C60 C61 C62 118.2(11)
C60 C61 H61 120.9
C62 C61 H61 120.9
C63 C62 C61 122.7(10)
C63 C62 H62 118.7
C61 C62 H62 118.7
N3 C63 C62 121.0(11)
N3 C63 H63 119.5
C62 C63 H63 119.5
C65 C64 C69 120.0
C65 C64 N4 126.9(5)
C69 C64 N4 112.7(5)
C66 C65 C64 120.0
C66 C65 C70 111.8(7)
C64 C65 C70 128.2(7)
C67 C66 C65 120.0
C67 C66 H66 120.0
C65 C66 H66 120.0
C66 C67 C68 120.0
C66 C67 H67 120.0
C68 C67 H67 120.0
C69 C68 C67 120.0
C69 C68 H68 120.0
C67 C68 H68 120.0
C68 C69 C64 120.0
C68 C69 C73 118.1(6)
C64 C69 C73 121.8(6)
C72 C70 C65 116.3(11)
C72 C70 C71 103.3(12)
C65 C70 C71 117.4(11)
C72 C70 H70 101(8)
C65 C70 H70 97(8)
C71 C70 H70 121(8)
C70 C71 H71A 109.5
C70 C71 H71B 109.5
H71A C71 H71B 109.5
C70 C71 H71C 109.5
H71A C71 H71C 109.5
H71B C71 H71C 109.5
C70 C72 H72A 109.5
C70 C72 H72B 109.5
H72A C72 H72B 109.5
C70 C72 H72C 109.5
H72A C72 H72C 109.5
H72B C72 H72C 109.5
C74 C73 C75 108.1(12)
C74 C73 C69 118.7(9)
C75 C73 C69 110.9(11)
C74 C73 H73 90(10)
C75 C73 H73 118(10)
C69 C73 H73 110(10)
C73 C74 H74A 109.5
C73 C74 H74B 109.5
H74A C74 H74B 109.5
C73 C74 H74C 109.5
H74A C74 H74C 109.5
H74B C74 H74C 109.5
C73 C75 H75A 109.5
C73 C75 H75B 109.5
H75A C75 H75B 109.5
C73 C75 H75C 109.5
H75A C75 H75C 109.5
H75B C75 H75C 109.5
C77 C76 N4 139.3(9)
C77 C76 C87 103.2(8)
N4 C76 C87 117.5(7)
C77 C76 C121 177.3(9)
N4 C76 C121 38.0(4)
C87 C76 C121 79.5(6)
C78 C77 C76 131.5(11)
C78 C77 C85 122.9(9)
C76 C77 C85 105.6(8)
C77 C78 C79 109.8(12)
C77 C78 H78 125.1
C79 C78 H78 125.1
C78 C79 C80 126.6(11)
C78 C79 H79 116.7
C80 C79 H79 116.7
C86 C80 C79 128.8(10)
C86 C80 H80 115.6
C79 C80 H80 115.6
C82 C81 C86 120.0
C82 C81 H81 120.0
C86 C81 H81 120.0
C81 C82 C83 120.0
C81 C82 H82 120.0
C83 C82 H82 120.0
C84 C83 C82 120.0
C84 C83 H83 120.0
C82 C83 H83 120.0
C83 C84 C85 120.0
C83 C84 C87 146.2(5)
C85 C84 C87 93.7(5)
C84 C85 C86 120.0
C84 C85 C77 114.6(5)
C86 C85 C77 125.2(5)
C84 C85 C87 43.2(3)
C86 C85 C87 163.1(3)
C77 C85 C87 71.4(5)
C80 C86 C85 106.4(7)
C80 C86 C81 133.6(7)
C85 C86 C81 120.0
N5 C87 C76 99.9(8)
N5 C87 C84 137.2(8)
C76 C87 C84 122.8(7)
N5 C87 C85 179.7(9)
C76 C87 C85 79.8(5)
C84 C87 C85 43.1(3)
C89 C88 C93 120.0
C89 C88 N5 128.4(5)
C93 C88 N5 111.4(5)
C90 C89 C88 120.0
C90 C89 C94 110.0(5)
C88 C89 C94 130.0(5)
C89 C90 C91 120.0
C89 C90 H90 120.0
C91 C90 H90 120.0
C90 C91 C92 120.0
C90 C91 C107 113.1(6)
C92 C91 C107 126.8(6)
C91 C92 C93 120.0
C91 C92 H92 120.0
C93 C92 H92 120.0
C92 C93 C88 120.0
C92 C93 C108 117.6(4)
C88 C93 C108 122.3(4)
C95 C94 C89 108.3(7)
C95 C94 C101 98.2(6)
C89 C94 C101 125.1(6)
C95 C94 H94 110(5)
C89 C94 H94 96(5)
C101 C94 H94 118(6)
C94 C95 C96 111.4(5)
C94 C95 C100 128.6(5)
C96 C95 C100 120.0
C95 C96 C97 120.0
C95 C96 H96 120.0
C97 C96 H96 120.0
C98 C97 C96 120.0
C98 C97 H97 120.0
C96 C97 H97 120.0
C97 C98 C99 120.0
C97 C98 H98 120.0
C99 C98 H98 120.0
C100 C99 C98 120.0
C100 C99 H99 120.0
C98 C99 H99 120.0
C99 C100 C95 120.0
C99 C100 H100 120.0
C95 C100 H100 120.0
C102 C101 C106 120.0
C102 C101 C94 134.1(3)
C106 C101 C94 105.9(3)
C103 C102 C101 120.0
C103 C102 H102 120.0
C101 C102 H102 120.0
C102 C103 C104 120.0
C102 C103 H103 120.0
C104 C103 H103 120.0
C105 C104 C103 120.0
C105 C104 H104 120.0
C103 C104 H104 120.0
C104 C105 C106 120.0
C104 C105 H105 120.0
C106 C105 H105 120.0
C105 C106 C101 120.0
C105 C106 H106 120.0
C101 C106 H106 120.0
C91 C107 H10A 109.5
C91 C107 H10B 109.5
H10A C107 H10B 109.5
C91 C107 H10C 109.5
H10A C107 H10C 109.5
H10B C107 H10C 109.5
C109 C108 C115 107.5(7)
C109 C108 C93 106.0(7)
C115 C108 C93 118.9(6)
C109 C108 H108 115(5)
C115 C108 H108 96(5)
C93 C108 H108 114(6)
C108 C109 C110 113.7(5)
C108 C109 C114 126.3(5)
C110 C109 C114 120.0
C111 C110 C109 120.0
C111 C110 H110 120.0
C109 C110 H110 120.0
C110 C111 C112 120.0
C110 C111 H111 120.0
C112 C111 H111 120.0
C113 C112 C111 120.0
C113 C112 H112 120.0
C111 C112 H112 120.0
C112 C113 C114 120.0
C112 C113 H113 120.0
C114 C113 H113 120.0
C113 C114 C109 120.0
C113 C114 H114 120.0
C109 C114 H114 120.0
C116 C115 C120 120.0
C116 C115 C108 128.6(4)
C120 C115 C108 111.3(4)
C117 C116 C115 120.0
C117 C116 H116 120.0
C115 C116 H116 120.0
C116 C117 C118 120.0
C116 C117 H117 120.0
C118 C117 H117 120.0
C119 C118 C117 120.0
C119 C118 H118 120.0
C117 C118 H118 120.0
C120 C119 C118 120.0
C120 C119 H119 120.0
C118 C119 H119 120.0
C119 C120 C115 120.0
C119 C120 H120 120.0
C115 C120 H120 120.0
N4 C121 N5 110.3(7)
N4 C121 Pd2 118.6(7)
N5 C121 Pd2 130.8(6)
N4 C121 C76 41.3(5)
N5 C121 C76 69.0(5)
Pd2 C121 C76 159.5(6)
C123 C122 N6 124.0(14)
C123 C122 H122 118.0
N6 C122 H122 118.0
C122 C123 C124 114.7(15)
C122 C123 H123 122.6
C124 C123 H123 122.6
C123 C124 C125 122.6(14)
C123 C124 H124 118.7
C125 C124 H124 118.7
C126 C125 C124 117.5(15)
C126 C125 H125 121.3
C124 C125 H125 121.3
C125 C126 N6 120.9(13)
C125 C126 H126 119.5
N6 C126 H126 119.5
Cl6 C127 Cl5 104.0(9)
Cl6 C127 H12D 111.0
Cl5 C127 H12D 111.0
Cl6 C127 H12E 111.0
Cl5 C127 H12E 111.0
H12D C127 H12E 109.0
Cl8 C128 Cl7 123(2)
Cl8 C128 H12F 106.5
Cl7 C128 H12F 106.4
Cl8 C128 H12G 106.6
Cl7 C128 H12G 106.5
H12F C128 H12G 106.5
C58 N1 C13 100.3(7)
C58 N1 C1 129.5(7)
C13 N1 C1 129.7(6)
C24 N2 C25 115.2(7)
C24 N2 C58 110.0(7)
C25 N2 C58 134.7(6)
C63 N3 C59 115.6(9)
C63 N3 Pd1 122.2(7)
C59 N3 Pd1 122.1(6)
C121 N4 C76 100.7(7)
C121 N4 C64 130.2(7)
C76 N4 C64 129.0(6)
C87 N5 C88 114.7(7)
C87 N5 C121 111.5(7)
C88 N5 C121 133.7(6)
C126 N6 C122 120.2(10)
C126 N6 Pd2 119.0(8)
C122 N6 Pd2 120.8(8)
C58 Pd1 N3 172.8(3)
C58 Pd1 Cl2 93.5(3)
N3 Pd1 Cl2 88.1(3)
C58 Pd1 Cl1 87.4(3)
N3 Pd1 Cl1 91.7(3)
Cl2 Pd1 Cl1 174.51(10)
C121 Pd2 N6 176.4(4)
C121 Pd2 Cl3 93.9(3)
N6 Pd2 Cl3 83.7(3)
C121 Pd2 Cl4 86.2(3)
N6 Pd2 Cl4 96.4(3)
Cl3 Pd2 Cl4 177.60(10)

loop_
_geom_bond_atom_site_label_1
_geom_bond_atom_site_label_2
_geom_bond_distance
C1 C2 1.3900
C1 C6 1.3900
C1 N1 1.567(9)
C2 C3 1.3900
C2 C7 1.804(13)
C3 C4 1.3900
C3 H3 0.9300
C4 C5 1.3900
C4 H4 0.9300
C5 C6 1.3900
C5 H5 0.9300
C6 C10 1.546(12)
C7 C9 1.431(14)
C7 C8 1.518(14)
C7 H7 0.80(11)
C8 H8A 0.9600
C8 H8B 0.9600
C8 H8C 0.9600
C9 H9A 0.9600
C9 H9B 0.9600
C9 H9C 0.9600
C10 C11 1.445(15)
C10 C12 1.630(16)
C10 H10 0.97(11)
C11 H11A 0.9600
C11 H11B 0.9600
C11 H11C 0.9600
C12 H12A 0.9600
C12 H12B 0.9600
C12 H12C 0.9600
C13 C14 1.328(11)
C13 N1 1.348(10)
C13 C24 1.356(12)
C14 C15 1.361(8)
C14 C22 1.443(7)
C15 C16 1.363(8)
C15 H15 0.9300
C16 C17 1.379(8)
C16 H16 0.9300
C17 C23 1.329(8)
C17 H17 0.9300
C18 C19 1.3900
C18 C23 1.3900
C18 H18 0.9300
C19 C20 1.3900
C19 H19 0.9300
C20 C21 1.3900
C20 H20 0.9300
C21 C22 1.3900
C21 C24 1.407(10)
C22 C23 1.3900
C22 C24 2.027(10)
C24 N2 1.258(10)
C25 C26 1.3900
C25 C30 1.3900
C25 N2 1.422(8)
C26 C27 1.3900
C26 C31 1.824(12)
C27 C28 1.3900
C27 H27 0.9300
C28 C29 1.3900
C28 C44 1.513(11)
C29 C30 1.3900
C29 H29 0.9300
C30 C45 1.547(10)
C31 C32 1.391(9)
C31 C38 1.424(10)
C31 H31 0.84(11)
C32 C33 1.3900
C32 C37 1.3900
C33 C34 1.3900
C33 H33 0.9300
C34 C35 1.3900
C34 H34 0.9300
C35 C36 1.3900
C35 H35 0.9300
C36 C37 1.3900
C36 H36 0.9300
C37 H37 0.9300
C38 C39 1.3900
C38 C43 1.3900
C39 C40 1.3900
C39 H39 0.9300
C40 C41 1.3900
C40 H40 0.9300
C41 C42 1.3899
C41 H41 0.9300
C42 C43 1.3900
C42 H42 0.9300
C43 H43 0.9300
C44 H44A 0.9600
C44 H44B 0.9600
C44 H44C 0.9600
C45 C46 1.358(10)
C45 C52 1.623(11)
C45 H45 0.94(11)
C46 C47 1.3900
C46 C51 1.3900
C47 C48 1.3900
C47 H47 0.9300
C48 C49 1.3900
C48 H48 0.9300
C49 C50 1.3900
C49 H49 0.9300
C50 C51 1.3900
C50 H50 0.9300
C51 H51 0.9300
C52 C53 1.3899
C52 C57 1.3900
C53 C54 1.3900
C53 H53 0.9300
C54 C55 1.3900
C54 H54 0.9300
C55 C56 1.3900
C55 H55 0.9300
C56 C57 1.3900
C56 H56 0.9300
C57 H57 0.9300
C58 N1 1.275(10)
C58 N2 1.446(11)
C58 Pd1 1.858(8)
C59 C60 1.320(14)
C59 N3 1.342(12)
C59 H59 0.9300
C60 C61 1.251(15)
C60 H60 0.9300
C61 C62 1.357(15)
C61 H61 0.9300
C62 C63 1.307(14)
C62 H62 0.9300
C63 N3 1.216(11)
C63 H63 0.9300
C64 C65 1.3900
C64 C69 1.3900
C64 N4 1.529(9)
C65 C66 1.3900
C65 C70 1.572(15)
C66 C67 1.3900
C66 H66 0.9300
C67 C68 1.3900
C67 H67 0.9300
C68 C69 1.3900
C68 H68 0.9300
C69 C73 1.785(16)
C70 C72 1.420(17)
C70 C71 1.62(2)
C70 H70 0.85(11)
C71 H71A 0.9600
C71 H71B 0.9600
C71 H71C 0.9600
C72 H72A 0.9600
C72 H72B 0.9600
C72 H72C 0.9600
C73 C74 1.479(18)
C73 C75 1.497(17)
C73 H73 0.73(11)
C74 H74A 0.9600
C74 H74B 0.9600
C74 H74C 0.9600
C75 H75A 0.9600
C75 H75B 0.9600
C75 H75C 0.9600
C76 C77 1.316(11)
C76 N4 1.351(11)
C76 C87 1.365(12)
C76 C121 2.010(11)
C77 C78 1.279(13)
C77 C85 1.491(11)
C78 C79 1.343(16)
C78 H78 0.9300
C79 C80 1.398(18)
C79 H79 0.9300
C80 C86 1.266(13)
C80 H80 0.9300
C81 C82 1.3900
C81 C86 1.3900
C81 H81 0.9300
C82 C83 1.3900
C82 H82 0.9300
C83 C84 1.3900
C83 H83 0.9300
C84 C85 1.3900
C84 C87 1.394(10)
C85 C86 1.3900
C85 C87 2.031(10)
C87 N5 1.251(10)
C88 C89 1.3900
C88 C93 1.3900
C88 N5 1.399(8)
C89 C90 1.3900
C89 C94 1.553(10)
C90 C91 1.3900
C90 H90 0.9300
C91 C92 1.3900
C91 C107 1.462(11)
C92 C93 1.3900
C92 H92 0.9300
C93 C108 1.834(11)
C94 C95 1.361(9)
C94 C101 1.656(10)
C94 H94 1.06(10)
C95 C96 1.3900
C95 C100 1.3900
C96 C97 1.3900
C96 H96 0.9300
C97 C98 1.3900
C97 H97 0.9300
C98 C99 1.3900
C98 H98 0.9300
C99 C100 1.3900
C99 H99 0.9300
C100 H100 0.9300
C101 C102 1.3900
C101 C106 1.3901
C102 C103 1.3900
C102 H102 0.9300
C103 C104 1.3900
C103 H103 0.9300
C104 C105 1.3900
C104 H104 0.9300
C105 C106 1.3900
C105 H105 0.9300
C106 H106 0.9300
C107 H10A 0.9600
C107 H10B 0.9600
C107 H10C 0.9600
C108 C109 1.364(10)
C108 C115 1.438(9)
C108 H108 1.06(10)
C109 C110 1.3900
C109 C114 1.3900
C110 C111 1.3900
C110 H110 0.9300
C111 C112 1.3900
C111 H111 0.9300
C112 C113 1.3900
C112 H112 0.9300
C113 C114 1.3900
C113 H113 0.9300
C114 H114 0.9300
C115 C116 1.3900
C115 C120 1.3900
C116 C117 1.3900
C116 H116 0.9300
C117 C118 1.3900
C117 H117 0.9300
C118 C119 1.3900
C118 H118 0.9300
C119 C120 1.3900
C119 H119 0.9300
C120 H120 0.9300
C121 N4 1.260(10)
C121 N5 1.426(11)
C121 Pd2 1.867(8)
C122 C123 1.298(17)
C122 N6 1.300(15)
C122 H122 0.9300
C123 C124 1.32(2)
C123 H123 0.9300
C124 C125 1.37(2)
C124 H124 0.9300
C125 C126 1.284(16)
C125 H125 0.9300
C126 N6 1.287(14)
C126 H126 0.9300
C127 Cl6 1.658(15)
C127 Cl5 1.685(15)
C127 H12D 0.9700
C127 H12E 0.9700
C128 Cl8 1.40(5)
C128 Cl7 1.81(5)
C128 H12F 0.9700
C128 H12G 0.9700
Cl1 Pd1 2.472(3)
Cl2 Pd1 2.446(3)
Cl3 Pd2 2.473(3)
Cl4 Pd2 2.484(3)
N3 Pd1 2.010(7)
N6 Pd2 1.995(8)

loop_
_geom_torsion_atom_site_label_1
_geom_torsion_atom_site_label_2
_geom_torsion_atom_site_label_3
_geom_torsion_atom_site_label_4
_geom_torsion
C6 C1 C2 C3 0.0
N1 C1 C2 C3 -175.8(5)
C6 C1 C2 C7 176.8(6)
N1 C1 C2 C7 1.0(6)
C1 C2 C3 C4 0.0
C7 C2 C3 C4 -176.8(6)
C2 C3 C4 C5 0.0
C3 C4 C5 C6 0.0
C4 C5 C6 C1 0.0
C4 C5 C6 C10 178.8(7)
C2 C1 C6 C5 0.0
N1 C1 C6 C5 175.2(6)
C2 C1 C6 C10 -178.6(7)
N1 C1 C6 C10 -3.4(8)
C1 C2 C7 C9 -92.2(9)
C3 C2 C7 C9 84.6(10)
C1 C2 C7 C8 144.2(7)
C3 C2 C7 C8 -39.0(9)
C5 C6 C10 C11 -83.2(11)
C1 C6 C10 C11 95.4(11)
C5 C6 C10 C12 36.8(10)
C1 C6 C10 C12 -144.5(7)
N1 C13 C14 C15 -1(2)
C24 C13 C14 C15 178.5(11)
N1 C13 C14 C22 179.2(12)
C24 C13 C14 C22 -0.9(11)
C13 C14 C15 C16 -179.6(11)
C22 C14 C15 C16 -0.2(16)
C14 C15 C16 C17 -1.6(19)
C15 C16 C17 C23 1(2)
C23 C18 C19 C20 0.0
C18 C19 C20 C21 0.0
C19 C20 C21 C22 0.0
C19 C20 C21 C24 -178.7(12)
C20 C21 C22 C23 0.0
C24 C21 C22 C23 179.3(7)
C20 C21 C22 C14 -176.6(7)
C24 C21 C22 C14 2.8(7)
C20 C21 C22 C24 -179.3(7)
C13 C14 C22 C23 -177.7(7)
C15 C14 C22 C23 2.8(15)
C13 C14 C22 C21 -1.4(10)
C15 C14 C22 C21 179.2(10)
C13 C14 C22 C24 0.6(7)
C15 C14 C22 C24 -178.8(12)
C16 C17 C23 C22 1.3(17)
C16 C17 C23 C18 -177.7(11)
C21 C22 C23 C17 -179.1(9)
C14 C22 C23 C17 -3.0(10)
C24 C22 C23 C17 -177.4(18)
C21 C22 C23 C18 0.0
C14 C22 C23 C18 176.2(8)
C24 C22 C23 C18 1.7(16)
C19 C18 C23 C17 178.8(12)
C19 C18 C23 C22 0.0
C14 C13 C24 N2 -177.5(8)
N1 C13 C24 N2 2.4(12)
C14 C13 C24 C21 3.3(13)
N1 C13 C24 C21 -176.8(8)
C14 C13 C24 C22 0.6(7)
N1 C13 C24 C22 -179.5(8)
C20 C21 C24 N2 -4(2)
C22 C21 C24 N2 177.3(11)
C20 C21 C24 C13 175.0(8)
C22 C21 C24 C13 -3.9(10)
C20 C21 C24 C22 178.9(10)
C23 C22 C24 N2 -52(19)
C21 C22 C24 N2 -50(18)
C14 C22 C24 N2 132(18)
C23 C22 C24 C13 174.6(16)
C21 C22 C24 C13 176.8(8)
C14 C22 C24 C13 -0.6(7)
C23 C22 C24 C21 -2(2)
C14 C22 C24 C21 -177.3(7)
C30 C25 C26 C27 0.0
N2 C25 C26 C27 -173.4(5)
C30 C25 C26 C31 177.5(5)
N2 C25 C26 C31 4.1(6)
C25 C26 C27 C28 0.0
C31 C26 C27 C28 -177.6(5)
C26 C27 C28 C29 0.0
C26 C27 C28 C44 -178.0(7)
C27 C28 C29 C30 0.0
C44 C28 C29 C30 178.3(6)
C28 C29 C30 C25 0.0
C28 C29 C30 C45 -179.8(5)
C26 C25 C30 C29 0.0
N2 C25 C30 C29 172.0(6)
C26 C25 C30 C45 179.8(6)
N2 C25 C30 C45 -8.2(8)
C27 C26 C31 C32 83.1(6)
C25 C26 C31 C32 -94.5(6)
C27 C26 C31 C38 -35.4(9)
C25 C26 C31 C38 147.0(6)
C38 C31 C32 C33 -96.5(6)
C26 C31 C32 C33 131.6(4)
C38 C31 C32 C37 80.9(8)
C26 C31 C32 C37 -51.1(7)
C37 C32 C33 C34 0.0
C31 C32 C33 C34 177.5(5)
C32 C33 C34 C35 0.0
C33 C34 C35 C36 0.0
C34 C35 C36 C37 0.0
C35 C36 C37 C32 0.0
C33 C32 C37 C36 0.0
C31 C32 C37 C36 -177.2(5)
C32 C31 C38 C39 13.0(11)
C26 C31 C38 C39 131.6(6)
C32 C31 C38 C43 -168.7(5)
C26 C31 C38 C43 -50.1(8)
C43 C38 C39 C40 0.0
C31 C38 C39 C40 178.2(6)
C38 C39 C40 C41 0.0
C39 C40 C41 C42 0.0
C40 C41 C42 C43 0.0
C41 C42 C43 C38 0.0
C39 C38 C43 C42 0.0
C31 C38 C43 C42 -178.5(5)
C29 C30 C45 C46 -86.1(7)
C25 C30 C45 C46 94.0(8)
C29 C30 C45 C52 27.2(9)
C25 C30 C45 C52 -152.7(6)
C30 C45 C46 C47 -124.6(5)
C52 C45 C46 C47 106.5(5)
C30 C45 C46 C51 56.6(9)
C52 C45 C46 C51 -72.3(7)
C45 C46 C47 C48 -179.0(5)
C51 C46 C47 C48 0.0
C46 C47 C48 C49 0.0
C47 C48 C49 C50 0.0
C48 C49 C50 C51 0.0
C49 C50 C51 C46 0.0
C45 C46 C51 C50 178.7(6)
C47 C46 C51 C50 0.0
C46 C45 C52 C53 1.3(10)
C30 C45 C52 C53 -117.4(7)
C46 C45 C52 C57 -176.1(4)
C30 C45 C52 C57 65.3(8)
C57 C52 C53 C54 0.0
C45 C52 C53 C54 -177.1(6)
C52 C53 C54 C55 0.0
C53 C54 C55 C56 0.0
C54 C55 C56 C57 0.0
C55 C56 C57 C52 0.0
C53 C52 C57 C56 0.0
C45 C52 C57 C56 177.9(4)
N3 C59 C60 C61 -2(2)
C59 C60 C61 C62 2(2)
C60 C61 C62 C63 -1(2)
C61 C62 C63 N3 -2(2)
C69 C64 C65 C66 0.0
N4 C64 C65 C66 -172.4(6)
C69 C64 C65 C70 -179.6(8)
N4 C64 C65 C70 8.0(9)
C64 C65 C66 C67 0.0
C70 C65 C66 C67 179.6(7)
C65 C66 C67 C68 0.0
C66 C67 C68 C69 0.0
C67 C68 C69 C64 0.0
C67 C68 C69 C73 175.7(7)
C65 C64 C69 C68 0.0
N4 C64 C69 C68 173.4(6)
C65 C64 C69 C73 -175.6(7)
N4 C64 C69 C73 -2.2(7)
C66 C65 C70 C72 81.5(13)
C64 C65 C70 C72 -98.9(13)
C66 C65 C70 C71 -41.5(11)
C64 C65 C70 C71 138.1(9)
C68 C69 C73 C74 -82.6(11)
C64 C69 C73 C74 93.1(10)
C68 C69 C73 C75 43.5(10)
C64 C69 C73 C75 -140.8(8)
N4 C76 C77 C78 7(2)
C87 C76 C77 C78 -175.9(14)
C121 C76 C77 C78 14(20)
N4 C76 C77 C85 -175.1(11)
C87 C76 C77 C85 2.2(11)
C121 C76 C77 C85 -168(19)
C76 C77 C78 C79 -179.1(13)
C85 C77 C78 C79 3.1(18)
C77 C78 C79 C80 0(2)
C78 C79 C80 C86 -1(3)
C86 C81 C82 C83 0.0
C81 C82 C83 C84 0.0
C82 C83 C84 C85 0.0
C82 C83 C84 C87 176.0(11)
C83 C84 C85 C86 0.0
C87 C84 C85 C86 -177.8(6)
C83 C84 C85 C77 175.2(7)
C87 C84 C85 C77 -2.6(7)
C83 C84 C85 C87 177.8(6)
C78 C77 C85 C84 178.6(11)
C76 C77 C85 C84 0.4(10)
C78 C77 C85 C86 -6.5(15)
C76 C77 C85 C86 175.2(7)
C78 C77 C85 C87 176.7(13)
C76 C77 C85 C87 -1.5(7)
C79 C80 C86 C85 -2.0(19)
C79 C80 C86 C81 177.7(12)
C84 C85 C86 C80 179.8(10)
C77 C85 C86 C80 5.2(10)
C87 C85 C86 C80 174.5(17)
C84 C85 C86 C81 0.0
C77 C85 C86 C81 -174.6(8)
C87 C85 C86 C81 -5.3(15)
C82 C81 C86 C80 -179.7(13)
C82 C81 C86 C85 0.0
C77 C76 C87 N5 178.3(9)
N4 C76 C87 N5 -3.7(12)
C121 C76 C87 N5 -2.1(7)
C77 C76 C87 C84 -4.8(13)
N4 C76 C87 C84 173.2(8)
C121 C76 C87 C84 174.8(9)
C77 C76 C87 C85 -1.6(8)
N4 C76 C87 C85 176.4(9)
C121 C76 C87 C85 178.0(5)
C83 C84 C87 N5 4(2)
C85 C84 C87 N5 -179.9(12)
C83 C84 C87 C76 -171.9(8)
C85 C84 C87 C76 4.6(10)
C83 C84 C87 C85 -176.5(10)
C84 C85 C87 N5 167(100)
C86 C85 C87 N5 174(100)
C77 C85 C87 N5 -15(100)
C84 C85 C87 C76 -176.1(8)
C86 C85 C87 C76 -169.4(15)
C77 C85 C87 C76 1.4(7)
C86 C85 C87 C84 6.7(19)
C77 C85 C87 C84 177.5(7)
C93 C88 C89 C90 0.0
N5 C88 C89 C90 -174.2(6)
C93 C88 C89 C94 179.1(7)
N5 C88 C89 C94 5.0(8)
C88 C89 C90 C91 0.0
C94 C89 C90 C91 -179.3(6)
C89 C90 C91 C92 0.0
C89 C90 C91 C107 -178.5(7)
C90 C91 C92 C93 0.0
C107 C91 C92 C93 178.3(8)
C91 C92 C93 C88 0.0
C91 C92 C93 C108 176.6(5)
C89 C88 C93 C92 0.0
N5 C88 C93 C92 175.1(5)
C89 C88 C93 C108 -176.4(6)
N5 C88 C93 C108 -1.3(6)
C90 C89 C94 C95 94.4(6)
C88 C89 C94 C95 -84.8(8)
C90 C89 C94 C101 -20.1(9)
C88 C89 C94 C101 160.7(5)
C89 C94 C95 C96 121.7(5)
C101 C94 C95 C96 -107.0(4)
C89 C94 C95 C100 -58.8(8)
C101 C94 C95 C100 72.4(6)
C94 C95 C96 C97 179.5(5)
C100 C95 C96 C97 0.0
C95 C96 C97 C98 0.0
C96 C97 C98 C99 0.0
C97 C98 C99 C100 0.0
C98 C99 C100 C95 0.0
C94 C95 C100 C99 -179.4(6)
C96 C95 C100 C99 0.0
C95 C94 C101 C102 -12.1(9)
C89 C94 C101 C102 107.2(7)
C95 C94 C101 C106 167.4(4)
C89 C94 C101 C106 -73.3(8)
C106 C101 C102 C103 0.0
C94 C101 C102 C103 179.4(5)
C101 C102 C103 C104 0.0
C102 C103 C104 C105 0.0
C103 C104 C105 C106 0.0
C104 C105 C106 C101 0.0
C102 C101 C106 C105 0.0
C94 C101 C106 C105 -179.6(4)
C92 C93 C108 C109 -80.9(6)
C88 C93 C108 C109 95.6(7)
C92 C93 C108 C115 40.1(9)
C88 C93 C108 C115 -143.4(6)
C115 C108 C109 C110 96.6(7)
C93 C108 C109 C110 -135.3(4)
C115 C108 C109 C114 -81.4(8)
C93 C108 C109 C114 46.7(7)
C108 C109 C110 C111 -178.1(4)
C114 C109 C110 C111 0.0
C109 C110 C111 C112 0.0
C110 C111 C112 C113 0.0
C111 C112 C113 C114 0.0
C112 C113 C114 C109 0.0
C108 C109 C114 C113 177.9(5)
C110 C109 C114 C113 0.0
C109 C108 C115 C116 -1.2(11)
C93 C108 C115 C116 -121.4(6)
C109 C108 C115 C120 -178.4(5)
C93 C108 C115 C120 61.4(7)
C120 C115 C116 C117 0.0
C108 C115 C116 C117 -176.9(6)
C115 C116 C117 C118 0.0
C116 C117 C118 C119 0.0
C117 C118 C119 C120 0.0
C118 C119 C120 C115 0.0
C116 C115 C120 C119 0.0
C108 C115 C120 C119 177.4(5)
C77 C76 C121 N4 -7(19)
C87 C76 C121 N4 -177.8(10)
C77 C76 C121 N5 172(20)
N4 C76 C121 N5 179.7(10)
C87 C76 C121 N5 2.0(6)
C77 C76 C121 Pd2 6(21)
N4 C76 C121 Pd2 13.7(16)
C87 C76 C121 Pd2 -164.0(16)
N6 C122 C123 C124 -2(3)
C122 C123 C124 C125 3(3)
C123 C124 C125 C126 -2(3)
C124 C125 C126 N6 0(3)
N2 C58 N1 C13 0.3(9)
Pd1 C58 N1 C13 -176.1(6)
N2 C58 N1 C1 -171.8(7)
Pd1 C58 N1 C1 11.8(12)
C14 C13 N1 C58 178.2(14)
C24 C13 N1 C58 -1.7(11)
C14 C13 N1 C1 -9.8(19)
C24 C13 N1 C1 170.4(8)
C2 C1 N1 C58 -93.7(9)
C6 C1 N1 C58 90.8(9)
C2 C1 N1 C13 96.4(9)
C6 C1 N1 C13 -79.1(9)
C13 C24 N2 C25 174.7(7)
C21 C24 N2 C25 -6.3(15)
C22 C24 N2 C25 42(18)
C13 C24 N2 C58 -1.9(10)
C21 C24 N2 C58 177.1(10)
C22 C24 N2 C58 -134(18)
C26 C25 N2 C24 94.5(7)
C30 C25 N2 C24 -78.1(9)
C26 C25 N2 C58 -90.0(9)
C30 C25 N2 C58 97.4(9)
N1 C58 N2 C24 1.1(10)
Pd1 C58 N2 C24 176.5(8)
N1 C58 N2 C25 -174.6(8)
Pd1 C58 N2 C25 0.8(15)
C62 C63 N3 C59 2.5(17)
C62 C63 N3 Pd1 -178.1(10)
C60 C59 N3 C63 -0.8(19)
C60 C59 N3 Pd1 179.8(11)
N5 C121 N4 C76 -0.3(10)
Pd2 C121 N4 C76 -174.6(6)
N5 C121 N4 C64 175.1(7)
Pd2 C121 N4 C64 0.8(13)
C76 C121 N4 C64 175.4(13)
C77 C76 N4 C121 179.5(13)
C87 C76 N4 C121 2.5(11)
C77 C76 N4 C64 4(2)
C87 C76 N4 C64 -173.0(8)
C121 C76 N4 C64 -175.5(13)
C65 C64 N4 C121 -101.7(10)
C69 C64 N4 C121 85.5(10)
C65 C64 N4 C76 72.5(10)
C69 C64 N4 C76 -100.4(9)
C76 C87 N5 C88 -174.4(7)
C84 C87 N5 C88 9.5(16)
C85 C87 N5 C88 -158(100)
C76 C87 N5 C121 3.2(10)
C84 C87 N5 C121 -173.0(10)
C85 C87 N5 C121 20(100)
C89 C88 N5 C87 80.4(9)
C93 C88 N5 C87 -94.2(7)
C89 C88 N5 C121 -96.4(9)
C93 C88 N5 C121 89.0(9)
N4 C121 N5 C87 -2.1(11)
Pd2 C121 N5 C87 171.3(7)
C76 C121 N5 C87 -2.3(7)
N4 C121 N5 C88 174.8(8)
Pd2 C121 N5 C88 -11.8(14)
C76 C121 N5 C88 174.6(9)
C125 C126 N6 C122 1(2)
C125 C126 N6 Pd2 -177.8(13)
C123 C122 N6 C126 0(2)
C123 C122 N6 Pd2 178.6(15)
N1 C58 Pd1 N3 18(3)
N2 C58 Pd1 N3 -157(3)
N1 C58 Pd1 Cl2 -83.6(7)
N2 C58 Pd1 Cl2 101.2(8)
N1 C58 Pd1 Cl1 101.8(7)
N2 C58 Pd1 Cl1 -73.4(8)
C63 N3 Pd1 C58 -149(3)
C59 N3 Pd1 C58 31(3)
C63 N3 Pd1 Cl2 -46.3(9)
C59 N3 Pd1 Cl2 133.1(9)
C63 N3 Pd1 Cl1 128.3(9)
C59 N3 Pd1 Cl1 -52.4(9)
N4 C121 Pd2 N6 115(6)
N5 C121 Pd2 N6 -58(6)
C76 C121 Pd2 N6 104(6)
N4 C121 Pd2 Cl3 67.4(7)
N5 C121 Pd2 Cl3 -105.5(8)
C76 C121 Pd2 Cl3 57.1(16)
N4 C121 Pd2 Cl4 -110.2(7)
N5 C121 Pd2 Cl4 76.9(8)
C76 C121 Pd2 Cl4 -120.5(16)
C126 N6 Pd2 C121 -6(7)
C122 N6 Pd2 C121 175(6)
C126 N6 Pd2 Cl3 41.5(10)
C122 N6 Pd2 Cl3 -137.0(10)
C126 N6 Pd2 Cl4 -140.9(10)
C122 N6 Pd2 Cl4 40.6(10)
